data_4336215
loop_
_publ_author_name
'Rui F. Munh\'a'
'Ryan A. Zarkesh'
'Alan F. Heyduk'

_publ_section_title
;
 Tuning the Electronic and Steric Parameters of a Redox-Active Tris(amido)
 Ligand
;
_journal_name_full 'Inorganic Chemistry'
_journal_page_first 11244
_journal_page_last 11255
_journal_paper_doi 10.1021/ic401496w
_journal_volume 52
_journal_year 2013
_chemical_formula_sum 'C26 H32 Cl2 N3 Ta'
_chemical_formula_weight 638.39
_chemical_name_systematic
; 
 ? 
;
_space_group_crystal_system orthorhombic
_space_group_IT_number 52
_space_group_name_Hall '-P 2a 2bc'
_space_group_name_H-M_alt 'P n n a'
_symmetry_space_group_name_Hall '-P 2a 2bc'
_symmetry_space_group_name_H-M 'P n n a'
_atom_sites_solution_hydrogens geom
_audit_creation_method SHELXL-2013
_cell_angle_alpha 90
_cell_angle_beta 90
_cell_angle_gamma 90
_cell_formula_units_Z 4
_cell_length_a 9.8131(6)
_cell_length_b 10.6877(6)
_cell_length_c 23.9902(14)
_cell_measurement_reflns_used 9981
_cell_measurement_temperature 143(2)
_cell_measurement_theta_max 27.10
_cell_measurement_theta_min 2.55
_cell_volume 2516.1(3)
_computing_cell_refinement 'Bruker SAINT'
_computing_data_collection 'Bruker APEX2'
_computing_data_reduction 'Bruker SAINT'
_computing_molecular_graphics 'Bruker SHELXTL'
_computing_publication_material 'Bruker SHELXTL'
_computing_structure_refinement 'SHELXL-2013 (Sheldrick, 2013)'
_computing_structure_solution 'SHELXS-97 (Sheldrick, 2008)'
_diffrn_ambient_temperature 143(2)
_diffrn_measured_fraction_theta_full 0.998
_diffrn_measured_fraction_theta_max 0.802
_diffrn_measurement_device_type 'Bruker APEX-II CCD'
_diffrn_measurement_method '\f and \w scans'
_diffrn_radiation_type MoK\a
_diffrn_radiation_wavelength 0.71073
_diffrn_reflns_av_R_equivalents 0.0169
_diffrn_reflns_av_unetI/netI 0.0084
_diffrn_reflns_Laue_measured_fraction_full 0.998
_diffrn_reflns_Laue_measured_fraction_max 0.802
_diffrn_reflns_limit_h_max 13
_diffrn_reflns_limit_h_min -13
_diffrn_reflns_limit_k_max 12
_diffrn_reflns_limit_k_min -12
_diffrn_reflns_limit_l_max 30
_diffrn_reflns_limit_l_min -30
_diffrn_reflns_number 26584
_diffrn_reflns_point_group_measured_fraction_full 0.998
_diffrn_reflns_point_group_measured_fraction_max 0.802
_diffrn_reflns_theta_full 25.242
_diffrn_reflns_theta_max 29.368
_diffrn_reflns_theta_min 1.698
_exptl_absorpt_coefficient_mu 4.600
_exptl_absorpt_correction_T_max 0.3014
_exptl_absorpt_correction_T_min 0.1955
_exptl_absorpt_correction_type numerical
_exptl_absorpt_process_details 'BRUKER SADABS'
_exptl_crystal_colour red
_exptl_crystal_density_diffrn 1.685
_exptl_crystal_density_meas ?
_exptl_crystal_density_method not_measured
_exptl_crystal_description block
_exptl_crystal_F_000 1264
_exptl_crystal_size_max 0.362
_exptl_crystal_size_mid 0.338
_exptl_crystal_size_min 0.274
_refine_diff_density_max 0.860
_refine_diff_density_min -0.868
_refine_diff_density_rms 0.099
_refine_ls_extinction_method none
_refine_ls_goodness_of_fit_ref 1.123
_refine_ls_hydrogen_treatment constr
_refine_ls_matrix_type full
_refine_ls_number_parameters 146
_refine_ls_number_reflns 2789
_refine_ls_number_restraints 0
_refine_ls_restrained_S_all 1.123
_refine_ls_R_factor_all 0.0217
_refine_ls_R_factor_gt 0.0205
_refine_ls_shift/su_max 0.000
_refine_ls_shift/su_mean 0.000
_refine_ls_structure_factor_coef Fsqd
_refine_ls_weighting_details
; 
 w=1/[\s^2^(Fo^2^)+(0.0241P)^2^+4.6828P] 
 where P=(Fo^2^+2Fc^2^)/3 
;
_refine_ls_weighting_scheme calc
_refine_ls_wR_factor_gt 0.0522
_refine_ls_wR_factor_ref 0.0529
_reflns_Friedel_coverage 0.000
_reflns_number_gt 2625
_reflns_number_total 2789
_reflns_threshold_expression 'I > 2\s(I)'
_cod_data_source_file ic401496w_si_002_6.cif
_cod_data_source_block afh370
_cod_depositor_comments
;
The following automatic conversions were performed:

'_exptl_crystal_density_meas' value 'not_measured' was changed to '?'
- the value is perceived as not measured.

Automatic conversion script
Id: cif_fix_values 3008 2015-01-20 13:52:24Z robertas 
;
_cod_database_code 4336215
_shelx_space_group_comment
; 
The symmetry employed for this shelxl refinement is uniquely defined 
by the following loop, which should always be used as a source of 
symmetry information in preference to the above space-group names. 
They are only intended as comments. 
;
_shelx_estimated_absorpt_t_min 0.287
_shelx_estimated_absorpt_t_max 0.365
_shelxl_version_number 2013-2

loop_
_space_group_symop_operation_xyz
'x, y, z'
'-x+1/2, -y, z'
'-x+1/2, y+1/2, -z+1/2'
'x, -y+1/2, -z+1/2'
'-x, -y, -z'
'x-1/2, y, -z'
'x-1/2, -y-1/2, z-1/2'
'-x, y-1/2, z-1/2'

loop_
_atom_site_label
_atom_site_type_symbol
_atom_site_fract_x
_atom_site_fract_y
_atom_site_fract_z
_atom_site_U_iso_or_equiv
_atom_site_adp_type
_atom_site_occupancy
_atom_site_site_symmetry_order
_atom_site_calc_flag
_atom_site_refinement_flags_posn
_atom_site_refinement_flags_adp
_atom_site_refinement_flags_occupancy
Ta1 Ta 0.2500 0.0000 0.13989(2) 0.01639(6) Uani 1 2 d S T P
Cl1 Cl 0.11529(6) -0.13327(6) 0.19322(3) 0.02504(14) Uani 1 1 d . . .
N1 N 0.2500 0.0000 0.05332(13) 0.0176(6) Uani 1 2 d S T P
N2 N 0.13134(19) 0.1420(2) 0.11630(8) 0.0194(4) Uani 1 1 d . . .
C1 C 0.1624(2) 0.0825(2) 0.02501(10) 0.0174(5) Uani 1 1 d . . .
C2 C 0.0967(2) 0.1684(2) 0.06146(10) 0.0180(5) Uani 1 1 d . . .
C3 C 0.0075(2) 0.2600(3) 0.04212(10) 0.0209(5) Uani 1 1 d . . .
H3A H -0.0321 0.3187 0.0671 0.025 Uiso 1 1 calc R U .
C4 C -0.0222(2) 0.2635(3) -0.01454(11) 0.0220(5) Uani 1 1 d . . .
C5 C 0.0376(2) 0.1727(3) -0.04989(10) 0.0224(5) Uani 1 1 d . . .
H5A H 0.0148 0.1740 -0.0884 0.027 Uiso 1 1 calc R U .
C6 C 0.1281(2) 0.0817(3) -0.03113(10) 0.0210(5) Uani 1 1 d . . .
H6A H 0.1651 0.0211 -0.0559 0.025 Uiso 1 1 calc R U .
C7 C -0.1198(3) 0.3616(3) -0.03598(12) 0.0286(6) Uani 1 1 d . . .
H7A H -0.1493 0.4150 -0.0050 0.043 Uiso 1 1 calc R U .
H7B H -0.1994 0.3207 -0.0526 0.043 Uiso 1 1 calc R U .
H7C H -0.0741 0.4129 -0.0642 0.043 Uiso 1 1 calc R U .
C8 C 0.0739(3) 0.2102(3) 0.16519(10) 0.0244(6) Uani 1 1 d . . .
H8A H 0.1173 0.1716 0.1987 0.029 Uiso 1 1 calc R U .
C9 C -0.0667(3) 0.1813(3) 0.16926(12) 0.0339(7) Uani 1 1 d . . .
H9A H -0.0792 0.0905 0.1670 0.051 Uiso 1 1 calc R U .
H9B H -0.1161 0.2216 0.1386 0.051 Uiso 1 1 calc R U .
H9C H -0.1022 0.2119 0.2049 0.051 Uiso 1 1 calc R U .
C10 C 0.1099(3) 0.3607(3) 0.16863(12) 0.0315(6) Uani 1 1 d . . .
H10A H 0.2087 0.3724 0.1657 0.047 Uiso 1 1 calc R U .
H10B H 0.0778 0.3944 0.2043 0.047 Uiso 1 1 calc R U .
H10C H 0.0647 0.4047 0.1379 0.047 Uiso 1 1 calc R U .
C11 C -0.2020(3) -0.4521(3) 0.21678(14) 0.0358(7) Uani 1 1 d . . .
H11A H -0.1692 -0.4191 0.2510 0.043 Uiso 1 1 calc R U .
C12 C -0.1547(3) -0.4052(3) 0.16676(14) 0.0338(7) Uani 1 1 d . . .
H12A H -0.0889 -0.3401 0.1667 0.041 Uiso 1 1 calc R U .
C13 C -0.2021(3) -0.4522(3) 0.11681(14) 0.0322(6) Uani 1 1 d . . .
H13A H -0.1694 -0.4191 0.0826 0.039 Uiso 1 1 calc R U .

loop_
_atom_site_aniso_label
_atom_site_aniso_U_11
_atom_site_aniso_U_22
_atom_site_aniso_U_33
_atom_site_aniso_U_23
_atom_site_aniso_U_13
_atom_site_aniso_U_12
Ta1 0.01551(7) 0.02189(10) 0.01175(8) 0.000 0.000 0.00208(5)
Cl1 0.0223(3) 0.0330(4) 0.0199(3) 0.0067(3) 0.0022(2) -0.0011(3)
N1 0.0141(12) 0.0253(17) 0.0133(14) 0.000 0.000 -0.0007(11)
N2 0.0155(8) 0.0271(12) 0.0156(10) 0.0011(9) 0.0005(7) 0.0042(8)
C1 0.0122(9) 0.0224(13) 0.0176(11) 0.0027(10) -0.0004(8) -0.0036(9)
C2 0.0134(9) 0.0235(13) 0.0171(11) 0.0019(10) 0.0007(8) -0.0021(9)
C3 0.0165(10) 0.0236(13) 0.0224(12) 0.0025(10) 0.0010(9) 0.0001(10)
C4 0.0162(10) 0.0255(14) 0.0243(12) 0.0080(11) -0.0041(9) -0.0039(10)
C5 0.0183(10) 0.0316(15) 0.0172(11) 0.0053(10) -0.0046(9) -0.0059(10)
C6 0.0174(10) 0.0278(14) 0.0177(11) 0.0013(10) 0.0000(9) -0.0038(10)
C7 0.0219(11) 0.0332(16) 0.0306(14) 0.0071(12) -0.0073(11) 0.0001(11)
C8 0.0239(12) 0.0342(16) 0.0152(11) 0.0007(11) 0.0033(9) 0.0112(11)
C9 0.0245(12) 0.052(2) 0.0252(14) 0.0065(13) 0.0085(11) 0.0112(13)
C10 0.0368(15) 0.0335(16) 0.0242(13) -0.0040(12) 0.0001(12) 0.0110(13)
C11 0.0270(14) 0.0411(18) 0.0393(17) -0.0045(15) -0.0072(13) 0.0087(14)
C12 0.0171(11) 0.0347(17) 0.0496(19) -0.0002(14) -0.0026(12) -0.0019(11)
C13 0.0233(12) 0.0354(17) 0.0381(16) 0.0045(14) 0.0040(12) 0.0030(13)

loop_
_atom_type_symbol
_atom_type_description
_atom_type_scat_dispersion_real
_atom_type_scat_dispersion_imag
_atom_type_scat_source
C C 0.0033 0.0016 'International Tables Vol C Tables 4.2.6.8 and 6.1.1.4'
H H 0.0000 0.0000 'International Tables Vol C Tables 4.2.6.8 and 6.1.1.4'
N N 0.0061 0.0033 'International Tables Vol C Tables 4.2.6.8 and 6.1.1.4'
Cl Cl 0.1484 0.1585 'International Tables Vol C Tables 4.2.6.8 and 6.1.1.4'
Ta Ta -0.7052 6.5227 'International Tables Vol C Tables 4.2.6.8 and 6.1.1.4'

loop_
_geom_angle_atom_site_label_1
_geom_angle_atom_site_label_2
_geom_angle_atom_site_label_3
_geom_angle
_geom_angle_site_symmetry_1
_geom_angle_site_symmetry_3
N2 Ta1 N2 147.04(12) . 2
N2 Ta1 N1 73.52(6) . .
N2 Ta1 N1 73.52(6) 2 .
N2 Ta1 Cl1 106.86(6) . .
N2 Ta1 Cl1 91.26(6) 2 .
N1 Ta1 Cl1 123.361(16) . .
N2 Ta1 Cl1 91.25(6) . 2
N2 Ta1 Cl1 106.87(6) 2 2
N1 Ta1 Cl1 123.362(16) . 2
Cl1 Ta1 Cl1 113.28(3) . 2
C1 N1 C1 122.2(3) 2 .
C1 N1 Ta1 118.88(15) 2 .
C1 N1 Ta1 118.88(15) . .
C2 N2 C8 123.6(2) . .
C2 N2 Ta1 124.52(17) . .
C8 N2 Ta1 111.68(15) . .
C6 C1 N1 127.8(2) . .
C6 C1 C2 119.4(2) . .
N1 C1 C2 112.6(2) . .
N2 C2 C3 127.8(2) . .
N2 C2 C1 109.9(2) . .
C3 C2 C1 122.3(2) . .
C4 C3 C2 118.5(2) . .
C3 C4 C5 118.6(2) . .
C3 C4 C7 119.0(2) . .
C5 C4 C7 122.3(2) . .
C6 C5 C4 123.4(2) . .
C1 C6 C5 117.6(2) . .
C9 C8 N2 108.4(2) . .
C9 C8 C10 114.7(2) . .
N2 C8 C10 115.8(2) . .
C12 C11 C11 119.63(19) . 2_445
C13 C12 C11 120.7(3) . .
C12 C13 C13 119.72(19) . 2_445

loop_
_geom_bond_atom_site_label_1
_geom_bond_atom_site_label_2
_geom_bond_distance
_geom_bond_site_symmetry_2
Ta1 N2 1.995(2) .
Ta1 N2 1.995(2) 2
Ta1 N1 2.077(3) .
Ta1 Cl1 2.3267(6) .
Ta1 Cl1 2.3267(6) 2
N1 C1 1.406(3) 2
N1 C1 1.406(3) .
N2 C2 1.388(3) .
N2 C8 1.492(3) .
C1 C6 1.388(3) .
C1 C2 1.423(3) .
C2 C3 1.393(3) .
C3 C4 1.391(3) .
C4 C5 1.416(4) .
C4 C7 1.510(4) .
C5 C6 1.393(4) .
C8 C9 1.417(4) .
C8 C10 1.649(4) .
C11 C12 1.381(5) .
C11 C11 1.391(7) 2_445
C12 C13 1.380(5) .
C13 C13 1.389(6) 2_445

loop_
_geom_torsion_atom_site_label_1
_geom_torsion_atom_site_label_2
_geom_torsion_atom_site_label_3
_geom_torsion_atom_site_label_4
_geom_torsion
_geom_torsion_site_symmetry_1
_geom_torsion_site_symmetry_4
C1 N1 C1 C6 12.99(19) 2 .
Ta1 N1 C1 C6 -167.01(19) . .
C1 N1 C1 C2 -172.1(2) 2 .
Ta1 N1 C1 C2 7.9(2) . .
C8 N2 C2 C3 0.9(4) . .
Ta1 N2 C2 C3 175.21(19) . .
C8 N2 C2 C1 -176.5(2) . .
Ta1 N2 C2 C1 -2.2(3) . .
C6 C1 C2 N2 171.7(2) . .
N1 C1 C2 N2 -3.7(3) . .
C6 C1 C2 C3 -5.9(4) . .
N1 C1 C2 C3 178.8(2) . .
N2 C2 C3 C4 -174.3(2) . .
C1 C2 C3 C4 2.8(4) . .
C2 C3 C4 C5 1.0(4) . .
C2 C3 C4 C7 179.4(2) . .
C3 C4 C5 C6 -1.9(4) . .
C7 C4 C5 C6 179.8(2) . .
N1 C1 C6 C5 179.5(2) . .
C2 C1 C6 C5 4.9(3) . .
C4 C5 C6 C1 -1.2(4) . .
C2 N2 C8 C9 67.4(3) . .
Ta1 N2 C8 C9 -107.6(2) . .
C2 N2 C8 C10 -63.1(3) . .
Ta1 N2 C8 C10 121.87(19) . .
C11 C11 C12 C13 0.3(6) 2_445 .
C11 C12 C13 C13 -0.3(5) . 2_445
